data_2310669
loop_
_publ_author_name
'Siegel, S.'

_publ_section_title
;
 The structures of Cs2 Th Cl6 and Cs2 U Cl6
;
_journal_name_full 'Acta Crystallographica (1,1948-23,1967)'
_journal_page_first 827
_journal_page_last 827
_journal_volume 9
_journal_year 1956
_chemical_formula_sum 'Cl6 Cs2 U'
_chemical_name_systematic 'Cs2 U Cl6'
_space_group_IT_number 164
_symmetry_space_group_name_Hall '-P 3 2"'
_symmetry_space_group_name_H-M 'P -3 m 1'
_cell_angle_alpha 90
_cell_angle_beta 90
_cell_angle_gamma 120
_cell_formula_units_Z 1
_cell_length_a 7.492
_cell_length_b 7.492
_cell_length_c 6.038
_cell_volume 293.508
_citation_journal_id_ASTM ACCRA9
_cod_data_source_file Siegel_ACCRA9_1956_210.cif
_cod_data_source_block Cl6Cs2U1
_cod_original_cell_volume 293.5076
_cod_original_formula_sum 'Cl6 Cs2 U1'
_cod_database_code 2310669

loop_
_symmetry_equiv_pos_as_xyz
x,y,z
-y,x-y,z
-x+y,-x,z
y,x,-z
-x,-x+y,-z
x-y,-y,-z
-x,-y,-z
y,-x+y,-z
x-y,x,-z
-y,-x,z
x,x-y,z
-x+y,y,z

loop_
_atom_site_label
_atom_site_type_symbol
_atom_site_fract_x
_atom_site_fract_y
_atom_site_fract_z
_atom_site_occupancy
_atom_site_U_iso_or_equiv
Cl1 Cl-1 0.179 -0.179 0.24 1 0.0
Cs1 Cs+1 0.3333 0.6667 0.743 1 0.0
U1 U+4 0 0 0 1 0.0
